data_7225294
loop_
_publ_author_name
'Sinha, Chittaranjan'
'Patra, Chiranjit'
'Bhanja, Anup Kumar'
'Sen, Chandana'
'Ojha, Durbadal'
'Chattopadhyay, Debprasad'
'Mahapatra, Ambikesh'

_publ_section_title
;
 Imine functionalized thioether Zn(II) turn-on fluorescent sensor and
 selective sequential logic operations with H2PO4-, DFT computation and
 live cell imaging
;
_journal_name_full 'RSC Adv.'
_journal_paper_doi 10.1039/C6RA07089B
_journal_year 2016
_chemical_formula_moiety 'C32 H26 N2 O4 S2 Zn'
_chemical_formula_sum 'C32 H26 N2 O4 S2 Zn'
_chemical_formula_weight 632.06
_chemical_name_systematic
; 
 ? 
;
_space_group_IT_number 15
_symmetry_cell_setting monoclinic
_symmetry_space_group_name_Hall '-C 2yc'
_symmetry_space_group_name_H-M 'C 1 2/c 1'
_atom_sites_solution_hydrogens geom
_atom_sites_solution_primary direct
_atom_sites_solution_secondary difmap
_audit_creation_method SHELXL-97
_audit_update_record
;
2015-09-18 deposited with the CCDC.
2016-05-18 downloaded from the CCDC.
;
_cell_angle_alpha 90.00
_cell_angle_beta 113.067(2)
_cell_angle_gamma 90.00
_cell_formula_units_Z 4
_cell_length_a 25.7165(8)
_cell_length_b 7.5044(2)
_cell_length_c 16.1890(5)
_cell_measurement_temperature 294(2)
_cell_volume 2874.47(15)
_computing_structure_refinement 'SHELXL-97 (Sheldrick, 2008)'
_computing_structure_solution 'SHELXS-97 (Sheldrick, 2008)'
_diffrn_ambient_temperature 294(2)
_diffrn_measured_fraction_theta_full 0.993
_diffrn_measured_fraction_theta_max 0.993
_diffrn_measurement_device_type 'CCD area detector'
_diffrn_measurement_method 'phi and omega scans'
_diffrn_radiation_monochromator graphite
_diffrn_radiation_source 'fine-focus sealed tube'
_diffrn_radiation_type MoK\a
_diffrn_radiation_wavelength 0.71073
_diffrn_reflns_av_R_equivalents 0.0391
_diffrn_reflns_av_sigmaI/netI 0.0326
_diffrn_reflns_limit_h_max 33
_diffrn_reflns_limit_h_min -33
_diffrn_reflns_limit_k_max 9
_diffrn_reflns_limit_k_min -9
_diffrn_reflns_limit_l_max 21
_diffrn_reflns_limit_l_min -21
_diffrn_reflns_number 23176
_diffrn_reflns_theta_full 28.01
_diffrn_reflns_theta_max 28.01
_diffrn_reflns_theta_min 1.72
_exptl_absorpt_coefficient_mu 1.041
_exptl_crystal_colour red
_exptl_crystal_density_diffrn 1.461
_exptl_crystal_density_method 'not measured'
_exptl_crystal_description Block
_exptl_crystal_F_000 1304
_exptl_crystal_size_max 0.11
_exptl_crystal_size_mid 0.09
_exptl_crystal_size_min 0.08
_refine_diff_density_max 0.311
_refine_diff_density_min -0.296
_refine_diff_density_rms 0.055
_refine_ls_extinction_method none
_refine_ls_goodness_of_fit_ref 0.857
_refine_ls_hydrogen_treatment mixed
_refine_ls_matrix_type full
_refine_ls_number_parameters 195
_refine_ls_number_reflns 3448
_refine_ls_number_restraints 0
_refine_ls_restrained_S_all 0.857
_refine_ls_R_factor_all 0.0544
_refine_ls_R_factor_gt 0.0365
_refine_ls_shift/su_max 0.000
_refine_ls_shift/su_mean 0.000
_refine_ls_structure_factor_coef Fsqd
_refine_ls_weighting_details 'calc w=1/[\s^2^(Fo^2^)+(0.1000P)^2^+0.0000P] where P=(Fo^2^+2Fc^2^)/3'
_refine_ls_weighting_scheme calc
_refine_ls_wR_factor_gt 0.1130
_refine_ls_wR_factor_ref 0.1269
_reflns_number_gt 2593
_reflns_number_total 3474
_reflns_threshold_expression >2sigma(I)
_cod_data_source_file c6ra07089b2.cif
_cod_data_source_block chiru
_cod_depositor_comments
;
The following automatic conversions were performed:

'_symmetry_cell_setting' value 'Monoclinic' changed to 'monoclinic'
according to
/usr/data/users/saulius/crontab/automatic-downloads/rss-feeds/RSC/lib/dictionaries/cif_core.dic
dictionary named 'cif_core.dic' version 2.4.2 from 2011-04-26.

Automatic conversion script
Id: cif_fix_values 4268 2015-11-12 08:31:59Z antanas 
;
_cod_original_sg_symbol_H-M 'C2/c  '
_cod_database_code 7225294

loop_
_symmetry_equiv_pos_as_xyz
'x, y, z'
'-x, y, -z+1/2'
'x+1/2, y+1/2, z'
'-x+1/2, y+1/2, -z+1/2'
'-x, -y, -z'
'x, -y, z-1/2'
'-x+1/2, -y+1/2, -z'
'x+1/2, -y+1/2, z-1/2'

loop_
_atom_site_label
_atom_site_type_symbol
_atom_site_fract_x
_atom_site_fract_y
_atom_site_fract_z
_atom_site_U_iso_or_equiv
_atom_site_adp_type
_atom_site_occupancy
_atom_site_symmetry_multiplicity
_atom_site_calc_flag
_atom_site_refinement_flags
N2 N 0.00909(8) 0.7510(2) 0.38313(13) 0.0402(4) Uani 1 1 d .
Zn1 Zn 0.0000 0.71844(5) 0.2500 0.03950(15) Uani 1 2 d S
O333 O 0.06624(7) 0.5610(2) 0.28978(11) 0.0488(4) Uani 1 1 d .
O111 O 0.20881(11) 0.3567(5) 0.29158(18) 0.1113(10) Uani 1 1 d .
C00 C -0.07945(9) 0.9160(3) 0.33577(15) 0.0445(5) Uani 1 1 d .
C01 C 0.16187(10) 0.4984(4) 0.37364(18) 0.0529(6) Uani 1 1 d .
C03 C -0.03878(9) 0.8070(3) 0.39972(15) 0.0414(5) Uani 1 1 d .
C04 C 0.10917(9) 0.5728(3) 0.36618(15) 0.0433(5) Uani 1 1 d .
C31E C 0.16688(14) 0.4274(5) 0.2927(2) 0.0758(9) Uani 1 1 d .
S1 S -0.07092(2) 0.98838(9) 0.23754(4) 0.04684(18) Uani 1 1 d .
C41E C 0.25655(11) 0.5652(5) 0.6210(2) 0.0840(10) Uani 1 1 d .
H41A H 0.2558 0.4580 0.6528 0.126 Uiso 1 1 calc R
H41B H 0.2556 0.6667 0.6566 0.126 Uiso 1 1 calc R
H41C H 0.2905 0.5682 0.6098 0.126 Uiso 1 1 calc R
C42E C -0.09858(12) 0.7919(4) 0.4823(2) 0.0602(7) Uani 1 1 d .
H42E H -0.1046 0.7531 0.5324 0.072 Uiso 1 1 calc R
C43E C 0.20569(10) 0.5698(4) 0.53268(18) 0.0585(7) Uani 1 1 d .
C44E C 0.20782(10) 0.4984(4) 0.4558(2) 0.0622(7) Uani 1 1 d .
H44E H 0.2415 0.4477 0.4590 0.075 Uiso 1 1 calc R
C45E C -0.13855(11) 0.8944(4) 0.4186(2) 0.0633(7) Uani 1 1 d .
H45E H -0.1722 0.9212 0.4245 0.076 Uiso 1 1 calc R
C46E C -0.12902(10) 0.9579(4) 0.34599(19) 0.0554(6) Uani 1 1 d .
H46E H -0.1560 1.0292 0.3036 0.066 Uiso 1 1 calc R
C47E C -0.01781(11) 1.1637(4) 0.27772(18) 0.0523(6) Uani 1 1 d .
H47A H -0.0362 1.2785 0.2727 0.063 Uiso 1 1 calc R
H47B H 0.0060 1.1436 0.3404 0.063 Uiso 1 1 calc R
C48E C 0.15530(10) 0.6442(4) 0.52589(17) 0.0529(6) Uani 1 1 d .
H48E H 0.1530 0.6931 0.5771 0.063 Uiso 1 1 calc R
C49E C -0.04911(11) 0.7460(3) 0.47233(19) 0.0512(6) Uani 1 1 d .
H49E H -0.0227 0.6735 0.5149 0.061 Uiso 1 1 calc R
C1 C 0.10687(9) 0.6498(3) 0.44464(15) 0.0428(5) Uani 1 1 d .
C444 C 0.05667(10) 0.7257(3) 0.44950(16) 0.0422(5) Uani 1 1 d .
H212 H 0.1269(13) 0.439(5) 0.221(2) 0.095(11) Uiso 1 1 d .
H444 H 0.0617(11) 0.759(3) 0.5059(19) 0.045(7) Uiso 1 1 d .

loop_
_atom_site_aniso_label
_atom_site_aniso_U_11
_atom_site_aniso_U_22
_atom_site_aniso_U_33
_atom_site_aniso_U_23
_atom_site_aniso_U_13
_atom_site_aniso_U_12
N2 0.0363(10) 0.0446(11) 0.0401(10) 0.0029(8) 0.0153(8) 0.0040(8)
Zn1 0.0375(2) 0.0423(2) 0.0362(2) 0.000 0.01168(16) 0.000
O333 0.0437(9) 0.0478(10) 0.0478(9) -0.0062(8) 0.0104(7) 0.0093(7)
O111 0.0924(18) 0.149(3) 0.113(2) 0.0055(19) 0.0628(16) 0.0433(19)
C00 0.0390(11) 0.0481(13) 0.0460(12) -0.0012(10) 0.0162(10) 0.0007(10)
C01 0.0424(13) 0.0557(15) 0.0639(16) 0.0103(12) 0.0243(12) 0.0080(11)
C03 0.0404(12) 0.0436(13) 0.0411(12) -0.0044(10) 0.0172(10) -0.0009(9)
C04 0.0409(12) 0.0386(12) 0.0503(13) 0.0068(10) 0.0177(10) 0.0029(9)
C31E 0.0646(19) 0.094(2) 0.081(2) 0.0021(19) 0.0420(17) 0.0171(17)
S1 0.0426(3) 0.0519(4) 0.0422(3) 0.0041(2) 0.0125(3) 0.0062(3)
C41E 0.0443(15) 0.115(3) 0.071(2) 0.0149(19) -0.0010(14) 0.0132(17)
C42E 0.0624(17) 0.0675(19) 0.0653(18) 0.0033(14) 0.0408(15) -0.0040(14)
C43E 0.0394(13) 0.0693(18) 0.0566(15) 0.0125(14) 0.0077(11) 0.0060(12)
C44E 0.0379(13) 0.076(2) 0.0741(18) 0.0159(15) 0.0234(13) 0.0111(12)
C45E 0.0471(14) 0.074(2) 0.0805(19) -0.0001(16) 0.0379(14) 0.0021(13)
C46E 0.0418(13) 0.0618(16) 0.0623(16) -0.0004(13) 0.0200(12) 0.0057(11)
C47E 0.0619(15) 0.0412(12) 0.0556(15) -0.0039(11) 0.0249(12) 0.0015(12)
C48E 0.0450(13) 0.0595(16) 0.0469(13) 0.0062(12) 0.0103(11) 0.0024(12)
C49E 0.0534(15) 0.0504(14) 0.0529(15) 0.0044(11) 0.0242(12) 0.0003(11)
C1 0.0378(12) 0.0432(12) 0.0426(12) 0.0062(10) 0.0106(9) 0.0031(10)
C444 0.0416(12) 0.0463(13) 0.0377(12) 0.0018(10) 0.0144(10) 0.0012(10)

loop_
_atom_type_symbol
_atom_type_description
_atom_type_scat_dispersion_real
_atom_type_scat_dispersion_imag
_atom_type_scat_source
C C 0.0033 0.0016 'International Tables Vol C Tables 4.2.6.8 and 6.1.1.4'
H H 0.0000 0.0000 'International Tables Vol C Tables 4.2.6.8 and 6.1.1.4'
N N 0.0061 0.0033 'International Tables Vol C Tables 4.2.6.8 and 6.1.1.4'
O O 0.0106 0.0060 'International Tables Vol C Tables 4.2.6.8 and 6.1.1.4'
S S 0.1246 0.1234 'International Tables Vol C Tables 4.2.6.8 and 6.1.1.4'
Zn Zn 0.2839 1.4301 'International Tables Vol C Tables 4.2.6.8 and 6.1.1.4'

loop_
_geom_angle_atom_site_label_1
_geom_angle_atom_site_label_2
_geom_angle_atom_site_label_3
_geom_angle
_geom_angle_site_symmetry_1
_geom_angle_site_symmetry_3
C444 N2 C03 119.7(2) . .
C444 N2 Zn1 121.96(17) . .
C03 N2 Zn1 118.30(14) . .
O333 Zn1 O333 105.98(10) 2 .
O333 Zn1 N2 98.09(7) 2 .
O333 Zn1 N2 90.00(7) . .
O333 Zn1 N2 90.00(7) 2 2
O333 Zn1 N2 98.10(7) . 2
N2 Zn1 N2 166.57(10) . 2
O333 Zn1 S1 163.18(5) 2 2
O333 Zn1 S1 87.29(5) . 2
N2 Zn1 S1 92.07(5) . 2
N2 Zn1 S1 77.70(5) 2 2
O333 Zn1 S1 87.29(5) 2 .
O333 Zn1 S1 163.18(5) . .
N2 Zn1 S1 77.70(5) . .
N2 Zn1 S1 92.08(5) 2 .
S1 Zn1 S1 81.80(3) 2 .
C04 O333 Zn1 125.18(15) . .
C46E C00 C03 119.8(2) . .
C46E C00 S1 118.73(19) . .
C03 C00 S1 121.31(18) . .
C44E C01 C04 120.2(2) . .
C44E C01 C31E 121.1(3) . .
C04 C01 C31E 118.7(2) . .
C49E C03 C00 118.9(2) . .
C49E C03 N2 122.1(2) . .
C00 C03 N2 118.7(2) . .
O333 C04 C1 124.3(2) . .
O333 C04 C01 118.6(2) . .
C1 C04 C01 117.1(2) . .
O111 C31E C01 124.4(3) . .
O111 C31E H212 116.4(16) . .
C01 C31E H212 119.2(16) . .
C00 S1 C47E 103.87(12) . .
C00 S1 Zn1 91.18(8) . .
C47E S1 Zn1 97.24(9) . .
C43E C41E H41A 109.5 . .
C43E C41E H41B 109.5 . .
H41A C41E H41B 109.5 . .
C43E C41E H41C 109.5 . .
H41A C41E H41C 109.5 . .
H41B C41E H41C 109.5 . .
C45E C42E C49E 120.2(3) . .
C45E C42E H42E 119.9 . .
C49E C42E H42E 119.9 . .
C44E C43E C48E 117.1(2) . .
C44E C43E C41E 121.4(3) . .
C48E C43E C41E 121.5(3) . .
C43E C44E C01 123.1(2) . .
C43E C44E H44E 118.5 . .
C01 C44E H44E 118.5 . .
C42E C45E C46E 120.3(2) . .
C42E C45E H45E 119.9 . .
C46E C45E H45E 119.9 . .
C45E C46E C00 120.2(2) . .
C45E C46E H46E 119.9 . .
C00 C46E H46E 119.9 . .
C47E C47E S1 109.36(18) 2 .
C47E C47E H47A 109.8 2 .
S1 C47E H47A 109.8 . .
C47E C47E H47B 109.8 2 .
S1 C47E H47B 109.8 . .
H47A C47E H47B 108.3 . .
C43E C48E C1 123.0(3) . .
C43E C48E H48E 118.5 . .
C1 C48E H48E 118.5 . .
C03 C49E C42E 120.5(2) . .
C03 C49E H49E 119.7 . .
C42E C49E H49E 119.7 . .
C48E C1 C04 119.4(2) . .
C48E C1 C444 116.2(2) . .
C04 C1 C444 124.2(2) . .
N2 C444 C1 126.3(2) . .
N2 C444 H444 121.1(17) . .
C1 C444 H444 112.7(17) . .

loop_
_geom_bond_atom_site_label_1
_geom_bond_atom_site_label_2
_geom_bond_distance
_geom_bond_site_symmetry_2
N2 C444 1.287(3) .
N2 C03 1.423(3) .
N2 Zn1 2.089(2) .
Zn1 O333 1.9628(16) 2
Zn1 O333 1.9628(16) .
Zn1 N2 2.089(2) 2
Zn1 S1 2.6800(7) 2
Zn1 S1 2.6801(7) .
O333 C04 1.299(3) .
O111 C31E 1.209(3) .
C00 C46E 1.385(3) .
C00 C03 1.409(3) .
C00 S1 1.773(2) .
C01 C44E 1.391(4) .
C01 C04 1.427(3) .
C01 C31E 1.466(4) .
C03 C49E 1.381(4) .
C04 C1 1.417(3) .
C31E H212 1.22(3) .
S1 C47E 1.823(3) .
C41E C43E 1.514(4) .
C41E H41A 0.9600 .
C41E H41B 0.9600 .
C41E H41C 0.9600 .
C42E C45E 1.372(4) .
C42E C49E 1.387(4) .
C42E H42E 0.9300 .
C43E C44E 1.375(4) .
C43E C48E 1.376(3) .
C44E H44E 0.9300 .
C45E C46E 1.377(4) .
C45E H45E 0.9300 .
C46E H46E 0.9300 .
C47E C47E 1.513(5) 2
C47E H47A 0.9700 .
C47E H47B 0.9700 .
C48E C1 1.414(3) .
C48E H48E 0.9300 .
C49E H49E 0.9300 .
C1 C444 1.441(3) .
C444 H444 0.91(3) .
